data_4122562
loop_
_publ_author_name
'Bagchi, Vivek'
'Paraskevopoulou, Patrina'
'Das, Purak'
'Chi, Lingyu'
'Wang, Qiuwen'
'Choudhury, Amitava'
'Mathieson, Jennifer S.'
'Cronin, Leroy'
'Pardue, Daniel B.'
'Cundari, Thomas R.'
'Mitrikas, George'
'Sanakis, Yiannis'
'Stavropoulos, Pericles'

_publ_section_title
;
 A Versatile Tripodal Cu(I) Reagent for C-N Bond Construction via
 Nitrene-Transfer Chemistry: Catalytic Perspectives and Mechanistic
 Insights on C-H Aminations/Amidinations and Olefin Aziridinations.
;
_journal_issue 32
_journal_name_full 'Journal of the American Chemical Society'
_journal_page_first 11362
_journal_page_last 11381
_journal_paper_doi 10.1021/ja503869j
_journal_volume 136
_journal_year 2014
_chemical_formula_moiety 'C15 H14 Cl N O2 S'
_chemical_formula_sum 'C15 H14 Cl N O2 S'
_chemical_formula_weight 307.78
_chemical_name_systematic
; 
 ? 
;
_space_group_IT_number 19
_symmetry_cell_setting orthorhombic
_symmetry_space_group_name_Hall 'P 2ac 2ab'
_symmetry_space_group_name_H-M 'P 21 21 21'
_atom_sites_solution_hydrogens geom
_atom_sites_solution_primary direct
_atom_sites_solution_secondary difmap
_audit_creation_method SHELXL-97
_cell_angle_alpha 90.00
_cell_angle_beta 90.00
_cell_angle_gamma 90.00
_cell_formula_units_Z 4
_cell_length_a 7.0804(13)
_cell_length_b 12.724(2)
_cell_length_c 15.486(3)
_cell_measurement_reflns_used 1022
_cell_measurement_temperature 140(2)
_cell_measurement_theta_max 19.58
_cell_measurement_theta_min 3.08
_cell_volume 1395.1(4)
_computing_cell_refinement 'Bruker SAINT (Bruker, 2008)'
_computing_data_collection 'Bruker SMART (Bruker, 2001)'
_computing_data_reduction 'Bruker SAINT'
_computing_molecular_graphics 'Bruker SHELXTL'
_computing_publication_material 'Bruker SHELXTL'
_computing_structure_refinement 'SHELXL-97 (Sheldrick, 2008)'
_computing_structure_solution 'SHELXS-97 (Sheldrick, 2008)'
_diffrn_ambient_temperature 140(2)
_diffrn_measured_fraction_theta_full 1.000
_diffrn_measured_fraction_theta_max 1.000
_diffrn_measurement_device_type 'Smart-Apex CCD area detector'
_diffrn_measurement_method 'phi and omega scans'
_diffrn_radiation_monochromator graphite
_diffrn_radiation_source 'fine-focus sealed tube'
_diffrn_radiation_type MoK\a
_diffrn_radiation_wavelength 0.71073
_diffrn_reflns_av_R_equivalents 0.0867
_diffrn_reflns_av_sigmaI/netI 0.0470
_diffrn_reflns_limit_h_max 9
_diffrn_reflns_limit_h_min -9
_diffrn_reflns_limit_k_max 16
_diffrn_reflns_limit_k_min -16
_diffrn_reflns_limit_l_max 20
_diffrn_reflns_limit_l_min -20
_diffrn_reflns_number 17358
_diffrn_reflns_theta_full 28.30
_diffrn_reflns_theta_max 28.30
_diffrn_reflns_theta_min 2.07
_exptl_absorpt_coefficient_mu 0.423
_exptl_absorpt_correction_T_max 0.9916
_exptl_absorpt_correction_T_min 0.9408
_exptl_absorpt_correction_type multi-scan
_exptl_absorpt_process_details '(SADABS; Bruker, 2008)'
_exptl_crystal_colour colorless
_exptl_crystal_density_diffrn 1.465
_exptl_crystal_density_method 'not measured'
_exptl_crystal_description plate
_exptl_crystal_F_000 640
_exptl_crystal_size_max 0.15
_exptl_crystal_size_mid 0.10
_exptl_crystal_size_min 0.02
_refine_diff_density_max 0.473
_refine_diff_density_min -0.257
_refine_diff_density_rms 0.085
_refine_ls_abs_structure_details 'Flack H D (1983), Acta Cryst. A39, 876-881'
_refine_ls_abs_structure_Flack 0.0(5)
_refine_ls_extinction_method none
_refine_ls_goodness_of_fit_ref 1.084
_refine_ls_hydrogen_treatment constr
_refine_ls_matrix_type full
_refine_ls_number_parameters 182
_refine_ls_number_reflns 2001
_refine_ls_number_restraints 0
_refine_ls_restrained_S_all 1.084
_refine_ls_R_factor_all 0.0618
_refine_ls_R_factor_gt 0.0473
_refine_ls_shift/su_max 0.000
_refine_ls_shift/su_mean 0.000
_refine_ls_structure_factor_coef Fsqd
_refine_ls_weighting_details 'calc w=1/[\s^2^(Fo^2^)+(0.0518P)^2^+0.2602P] where P=(Fo^2^+2Fc^2^)/3'
_refine_ls_weighting_scheme calc
_refine_ls_wR_factor_gt 0.0999
_refine_ls_wR_factor_ref 0.1073
_reflns_number_gt 1680
_reflns_number_total 2001
_reflns_threshold_expression >2sigma(I)
_cod_data_source_file p-chloro-styrene_NTs.cif
_cod_data_source_block sad
_cod_depositor_comments
;
The following automatic conversions were performed:

'_symmetry_cell_setting' value 'Orthorhombic' changed to
'orthorhombic' according to
/usr/data/users/saulius/crontab/automatic-downloads/current/ACS/lib/dictionaries/cif_core.dic
dictionary named 'cif_core.dic' version 2.4.2 from
2011-04-26.

'_exptl_absorpt_correction_type' value 'Multi-scan'
changed to 'multi-scan' according to
/usr/data/users/saulius/crontab/automatic-downloads/current/ACS/lib/dictionaries/cif_core.dic
dictionary named 'cif_core.dic' version 2.4.2 from 2011-04-26.

Automatic conversion script
Id: cif_fix_values 2281 2013-09-26 08:29:07Z andrius 
;
_cod_original_cell_volume 1395.2(4)
_cod_original_sg_symbol_H-M P2(1)2(1)2(1)
_cod_database_code 4122562

loop_
_symmetry_equiv_pos_as_xyz
'x, y, z'
'-x+1/2, -y, z+1/2'
'-x, y+1/2, -z+1/2'
'x+1/2, -y+1/2, -z'

loop_
_atom_site_label
_atom_site_type_symbol
_atom_site_fract_x
_atom_site_fract_y
_atom_site_fract_z
_atom_site_U_iso_or_equiv
_atom_site_adp_type
_atom_site_occupancy
_atom_site_symmetry_multiplicity
_atom_site_calc_flag
_atom_site_refinement_flags
N1 N 1.0045(4) 0.6908(2) 0.75260(19) 0.0206(6) Uani 1 1 d .
C1 C 1.0567(5) 0.7507(3) 0.8322(2) 0.0210(7) Uani 1 1 d .
H1A H 0.9889 0.8189 0.8408 0.025 Uiso 1 1 calc R
C2 C 1.1863(5) 0.7467(3) 0.7576(2) 0.0256(8) Uani 1 1 d .
H2A H 1.2011 0.8113 0.7226 0.031 Uiso 1 1 calc R
H2B H 1.3023 0.7038 0.7634 0.031 Uiso 1 1 calc R
C3 C 1.0877(5) 0.6872(3) 0.9117(2) 0.0186(7) Uani 1 1 d .
C4 C 1.1570(5) 0.5846(3) 0.9063(2) 0.0206(7) Uani 1 1 d .
H4A H 1.1779 0.5537 0.8512 0.025 Uiso 1 1 calc R
C5 C 1.1952(5) 0.5277(3) 0.9799(2) 0.0210(7) Uani 1 1 d .
H5A H 1.2437 0.4583 0.9761 0.025 Uiso 1 1 calc R
C6 C 1.1618(5) 0.5737(3) 1.0600(2) 0.0218(7) Uani 1 1 d .
C7 C 1.0916(5) 0.6747(3) 1.0671(2) 0.0215(8) Uani 1 1 d .
H7A H 1.0697 0.7051 1.1223 0.026 Uiso 1 1 calc R
C8 C 1.0538(5) 0.7306(3) 0.9926(2) 0.0196(8) Uani 1 1 d .
H8A H 1.0040 0.7997 0.9967 0.023 Uiso 1 1 calc R
Cl1 Cl 1.21347(15) 0.50128(8) 1.15248(6) 0.0350(3) Uani 1 1 d .
S1 S 0.83601(13) 0.74571(7) 0.69304(5) 0.0206(2) Uani 1 1 d .
O1 O 0.6618(4) 0.72067(19) 0.73513(15) 0.0253(6) Uani 1 1 d .
O2 O 0.8754(4) 0.8538(2) 0.67458(15) 0.0300(7) Uani 1 1 d .
C9 C 0.8508(5) 0.6742(3) 0.5960(2) 0.0179(7) Uani 1 1 d .
C10 C 0.7817(5) 0.5718(3) 0.5942(2) 0.0216(7) Uani 1 1 d .
H10A H 0.7345 0.5399 0.6453 0.026 Uiso 1 1 calc R
C11 C 0.7827(5) 0.5170(3) 0.5170(2) 0.0228(8) Uani 1 1 d .
H11A H 0.7364 0.4469 0.5153 0.027 Uiso 1 1 calc R
C12 C 0.8513(5) 0.5637(3) 0.4411(2) 0.0200(7) Uani 1 1 d .
C13 C 0.9212(5) 0.6661(3) 0.4456(2) 0.0222(8) Uani 1 1 d .
H13A H 0.9684 0.6986 0.3947 0.027 Uiso 1 1 calc R
C14 C 0.9229(5) 0.7210(3) 0.5225(2) 0.0200(7) Uani 1 1 d .
H14A H 0.9731 0.7902 0.5249 0.024 Uiso 1 1 calc R
C15 C 0.8475(6) 0.5025(3) 0.3574(2) 0.0268(8) Uani 1 1 d .
H15A H 0.9011 0.5456 0.3110 0.040 Uiso 1 1 calc R
H15B H 0.7168 0.4841 0.3431 0.040 Uiso 1 1 calc R
H15C H 0.9222 0.4381 0.3638 0.040 Uiso 1 1 calc R

loop_
_atom_site_aniso_label
_atom_site_aniso_U_11
_atom_site_aniso_U_22
_atom_site_aniso_U_33
_atom_site_aniso_U_23
_atom_site_aniso_U_13
_atom_site_aniso_U_12
N1 0.0196(14) 0.0265(16) 0.0157(13) 0.0007(12) -0.0013(12) 0.0004(13)
C1 0.0270(18) 0.0166(16) 0.0193(16) -0.0020(15) -0.0039(13) 0.0000(16)
C2 0.0204(17) 0.033(2) 0.0233(17) 0.0014(17) -0.0008(14) -0.0049(18)
C3 0.0152(16) 0.0210(19) 0.0196(17) 0.0030(14) -0.0021(14) -0.0006(14)
C4 0.0192(17) 0.0238(18) 0.0189(16) -0.0060(14) 0.0023(15) -0.0008(16)
C5 0.0173(17) 0.0185(18) 0.0273(17) -0.0008(14) -0.0009(15) 0.0028(14)
C6 0.0177(16) 0.0276(19) 0.0200(16) 0.0021(14) -0.0033(15) -0.0022(16)
C7 0.0184(16) 0.026(2) 0.0200(17) -0.0064(15) -0.0023(14) -0.0020(15)
C8 0.0172(17) 0.019(2) 0.0224(17) -0.0042(14) -0.0012(14) 0.0024(14)
Cl1 0.0413(5) 0.0378(6) 0.0258(5) 0.0108(4) -0.0075(4) -0.0006(5)
S1 0.0232(4) 0.0236(4) 0.0151(4) 0.0007(4) -0.0010(3) 0.0033(4)
O1 0.0212(12) 0.0368(16) 0.0178(12) -0.0007(11) 0.0021(11) 0.0053(12)
O2 0.0463(18) 0.0211(14) 0.0225(13) -0.0019(11) -0.0027(12) 0.0055(12)
C9 0.0181(16) 0.0197(17) 0.0158(15) 0.0000(13) -0.0037(14) 0.0024(15)
C10 0.0213(17) 0.0211(18) 0.0225(17) 0.0048(15) 0.0036(15) -0.0010(15)
C11 0.0214(16) 0.0191(19) 0.0279(18) -0.0035(15) 0.0009(15) -0.0008(15)
C12 0.0163(15) 0.0253(19) 0.0184(16) -0.0020(14) -0.0037(14) 0.0028(15)
C13 0.0175(17) 0.031(2) 0.0182(17) 0.0017(15) 0.0030(14) 0.0013(15)
C14 0.0206(17) 0.0195(19) 0.0199(17) 0.0002(14) -0.0038(14) -0.0001(14)
C15 0.0291(18) 0.032(2) 0.0192(17) -0.0049(16) -0.0035(16) 0.004(2)

loop_
_atom_type_symbol
_atom_type_description
_atom_type_scat_dispersion_real
_atom_type_scat_dispersion_imag
_atom_type_scat_source
C C 0.0033 0.0016 'International Tables Vol C Tables 4.2.6.8 and 6.1.1.4'
H H 0.0000 0.0000 'International Tables Vol C Tables 4.2.6.8 and 6.1.1.4'
N N 0.0061 0.0033 'International Tables Vol C Tables 4.2.6.8 and 6.1.1.4'
O O 0.0106 0.0060 'International Tables Vol C Tables 4.2.6.8 and 6.1.1.4'
S S 0.1246 0.1234 'International Tables Vol C Tables 4.2.6.8 and 6.1.1.4'
Cl Cl 0.1484 0.1585 'International Tables Vol C Tables 4.2.6.8 and 6.1.1.4'

loop_
_geom_angle_atom_site_label_1
_geom_angle_atom_site_label_2
_geom_angle_atom_site_label_3
_geom_angle
C2 N1 C1 59.7(2)
C2 N1 S1 117.0(2)
C1 N1 S1 114.9(2)
C2 C1 C3 122.4(3)
C2 C1 N1 59.4(2)
C3 C1 N1 116.2(3)
C2 C1 H1A 115.6
C3 C1 H1A 115.6
N1 C1 H1A 115.6
N1 C2 C1 61.0(2)
N1 C2 H2A 117.7
C1 C2 H2A 117.7
N1 C2 H2B 117.7
C1 C2 H2B 117.7
H2A C2 H2B 114.8
C8 C3 C4 119.1(3)
C8 C3 C1 120.3(3)
C4 C3 C1 120.6(3)
C5 C4 C3 120.6(3)
C5 C4 H4A 119.7
C3 C4 H4A 119.7
C4 C5 C6 118.9(3)
C4 C5 H5A 120.5
C6 C5 H5A 120.5
C7 C6 C5 121.6(3)
C7 C6 Cl1 120.1(3)
C5 C6 Cl1 118.3(3)
C8 C7 C6 118.7(3)
C8 C7 H7A 120.6
C6 C7 H7A 120.6
C7 C8 C3 121.0(3)
C7 C8 H8A 119.5
C3 C8 H8A 119.5
O1 S1 O2 118.20(16)
O1 S1 N1 105.81(15)
O2 S1 N1 111.98(17)
O1 S1 C9 108.97(16)
O2 S1 C9 108.34(15)
N1 S1 C9 102.35(16)
C14 C9 C10 121.2(3)
C14 C9 S1 120.1(3)
C10 C9 S1 118.7(3)
C11 C10 C9 119.2(3)
C11 C10 H10A 120.4
C9 C10 H10A 120.4
C10 C11 C12 120.8(3)
C10 C11 H11A 119.6
C12 C11 H11A 119.6
C13 C12 C11 118.5(3)
C13 C12 C15 121.9(3)
C11 C12 C15 119.6(3)
C14 C13 C12 121.2(3)
C14 C13 H13A 119.4
C12 C13 H13A 119.4
C9 C14 C13 119.2(3)
C9 C14 H14A 120.4
C13 C14 H14A 120.4
C12 C15 H15A 109.5
C12 C15 H15B 109.5
H15A C15 H15B 109.5
C12 C15 H15C 109.5
H15A C15 H15C 109.5
H15B C15 H15C 109.5

loop_
_geom_bond_atom_site_label_1
_geom_bond_atom_site_label_2
_geom_bond_distance
N1 C2 1.472(5)
N1 C1 1.496(4)
N1 S1 1.662(3)
C1 C2 1.477(5)
C1 C3 1.489(5)
C1 H1A 1.0000
C2 H2A 0.9900
C2 H2B 0.9900
C3 C8 1.389(5)
C3 C4 1.398(5)
C4 C5 1.378(5)
C4 H4A 0.9500
C5 C6 1.391(5)
C5 H5A 0.9500
C6 C7 1.383(5)
C6 Cl1 1.742(3)
C7 C8 1.382(5)
C7 H7A 0.9500
C8 H8A 0.9500
S1 O1 1.431(3)
S1 O2 1.433(3)
S1 C9 1.760(3)
C9 C14 1.382(5)
C9 C10 1.392(5)
C10 C11 1.384(5)
C10 H10A 0.9500
C11 C12 1.403(5)
C11 H11A 0.9500
C12 C13 1.395(5)
C12 C15 1.513(4)
C13 C14 1.382(5)
C13 H13A 0.9500
C14 H14A 0.9500
C15 H15A 0.9800
C15 H15B 0.9800
C15 H15C 0.9800
